data_7052081
loop_
_publ_author_name
'Petr \<Sim\%unek'
'Mark\'eta Svobodov\'a'
'Valerio Bertolasi'
'Loretta Pretto'
'Anton\'in Ly\<cka'
'Vladim\'ir Mach\'a\<cek'

_publ_section_title
;
 Structure and tautomerism of azo coupling products from
 N-alkylenaminones derived from acetylacetone and benzoylacetone in
 solid phase and in solution
;
_journal_issue 3
_journal_name_full 'New Journal of Chemistry'
_journal_page_first 429
_journal_paper_doi 10.1039/b613346k
_journal_volume 31
_journal_year 2007
_chemical_formula_moiety 'C13 H17 N3 O2'
_chemical_formula_sum 'C13 H17 N3 O2'
_chemical_formula_weight 247.30
_chemical_name_systematic
;
?
;
_space_group_IT_number 14
_symmetry_cell_setting monoclinic
_symmetry_space_group_name_Hall '-P 2ybc'
_symmetry_space_group_name_H-M 'P 1 21/c 1'
_atom_sites_solution_hydrogens difmap
_atom_sites_solution_primary direct
_atom_sites_solution_secondary difmap
_audit_creation_method SHELXL-97
_cell_angle_alpha 90.00
_cell_angle_beta 101.364(1)
_cell_angle_gamma 90.00
_cell_formula_units_Z 4
_cell_length_a 6.9786(2)
_cell_length_b 14.2655(5)
_cell_length_c 13.2947(6)
_cell_measurement_reflns_used 2800
_cell_measurement_temperature 150
_cell_measurement_theta_max 28.0
_cell_measurement_theta_min 3.3
_cell_volume 1297.58(8)
_computing_cell_refinement 'Denzo SMN (Otwinowski & Minor, 1997)'
_computing_data_collection 'COLLECT (Nonius, 1997)'
_computing_data_reduction 'Denzo SMN (Otwinowski & Minor, 1997)'
_computing_molecular_graphics 'ORTEPIII (Burnett & Johnson, 1996)'
_computing_publication_material
;
SHELXL-97 (Sheldrick, 1997), PARST (Nardelli, 1995)
;
_computing_structure_refinement 'SHELXL-97 (Sheldrick, 1997)'
_computing_structure_solution 'SIR97 (Altomare et al., 1999)'
_diffrn_ambient_temperature 150
_diffrn_measured_fraction_theta_full 0.988
_diffrn_measured_fraction_theta_max 0.988
_diffrn_measurement_device_type 'Nonius Kappa CCD'
_diffrn_measurement_method '\f scans and \w scans'
_diffrn_radiation_monochromator graphite
_diffrn_radiation_source 'fine-focus sealed tube'
_diffrn_radiation_type MoK\a
_diffrn_radiation_wavelength 0.71073
_diffrn_reflns_av_R_equivalents 0.0290
_diffrn_reflns_av_sigmaI/netI 0.0370
_diffrn_reflns_limit_h_max 9
_diffrn_reflns_limit_h_min -9
_diffrn_reflns_limit_k_max 16
_diffrn_reflns_limit_k_min -18
_diffrn_reflns_limit_l_max 17
_diffrn_reflns_limit_l_min -17
_diffrn_reflns_number 10831
_diffrn_reflns_theta_full 27.87
_diffrn_reflns_theta_max 28.0
_diffrn_reflns_theta_min 3.3
_exptl_absorpt_coefficient_mu 0.088
_exptl_absorpt_correction_type none
_exptl_crystal_colour yellow
_exptl_crystal_density_diffrn 1.266
_exptl_crystal_density_method 'not measured'
_exptl_crystal_description prismatic
_exptl_crystal_F_000 528
_exptl_crystal_size_max 0.38
_exptl_crystal_size_mid 0.29
_exptl_crystal_size_min 0.16
_refine_diff_density_max 0.291
_refine_diff_density_min -0.266
_refine_diff_density_rms 0.038
_refine_ls_extinction_method none
_refine_ls_goodness_of_fit_ref 1.028
_refine_ls_hydrogen_treatment refall
_refine_ls_matrix_type full
_refine_ls_number_parameters 234
_refine_ls_number_reflns 3058
_refine_ls_number_restraints 0
_refine_ls_restrained_S_all 1.028
_refine_ls_R_factor_all 0.0625
_refine_ls_R_factor_gt 0.0454
_refine_ls_shift/su_max 0.001
_refine_ls_shift/su_mean 0.000
_refine_ls_structure_factor_coef Fsqd
_refine_ls_weighting_details 'calc w=1/[\s^2^(Fo^2^)+(0.0606P)^2^+0.3502P] where P=(Fo^2^+2Fc^2^)/3'
_refine_ls_weighting_scheme calc
_refine_ls_wR_factor_gt 0.1151
_refine_ls_wR_factor_ref 0.1256
_reflns_number_gt 2368
_reflns_number_total 3058
_reflns_threshold_expression I>2sigma(I)
_cod_data_source_file b613346k.txt
_cod_data_source_block (3)
_cod_original_sg_symbol_H-M 'P 21/c'
_cod_database_code 7052081

loop_
_symmetry_equiv_pos_as_xyz
'x, y, z'
'-x, y+1/2, -z+1/2'
'-x, -y, -z'
'x, -y-1/2, z-1/2'

loop_
_atom_site_label
_atom_site_type_symbol
_atom_site_fract_x
_atom_site_fract_y
_atom_site_fract_z
_atom_site_U_iso_or_equiv
_atom_site_adp_type
_atom_site_occupancy
_atom_site_symmetry_multiplicity
_atom_site_calc_flag
_atom_site_refinement_flags
_atom_site_disorder_assembly
_atom_site_disorder_group
O1 O 0.2329(2) -0.21318(9) 0.08075(10) 0.0710(5) Uani 1 1 d . . .
O2 O 0.18221(15) 0.45774(7) 0.13551(8) 0.0386(3) Uani 1 1 d . . .
N1 N 0.26522(15) 0.07888(8) 0.23776(9) 0.0278(3) Uani 1 1 d . . .
H1 H 0.329(18) 0.063(9) 0.303(10) 0.033 Uiso 0.13(2) 1 d P . .
N2 N 0.25136(15) 0.02179(8) 0.16155(9) 0.0287(3) Uani 1 1 d . . .
N3 N 0.30040(16) -0.06325(9) 0.35953(9) 0.0310(3) Uani 1 1 d . . .
H3 H 0.301(3) -0.0018(16) 0.3489(14) 0.037 Uiso 0.87(2) 1 d P . .
C1 C 0.25865(18) -0.07308(9) 0.17892(11) 0.0302(3) Uani 1 1 d . . .
C2 C 0.27818(17) -0.11667(9) 0.27722(11) 0.0296(3) Uani 1 1 d . . .
C3 C 0.2449(2) -0.12765(11) 0.08417(12) 0.0407(4) Uani 1 1 d . . .
C4 C 0.2757(2) -0.22059(10) 0.29231(14) 0.0378(4) Uani 1 1 d . . .
C5 C 0.2461(3) -0.07483(15) -0.01477(13) 0.0492(4) Uani 1 1 d . . .
C6 C 0.24513(17) 0.17477(9) 0.20857(10) 0.0260(3) Uani 1 1 d . . .
C7 C 0.26705(18) 0.24028(10) 0.28736(10) 0.0284(3) Uani 1 1 d . . .
C8 C 0.24841(19) 0.33579(10) 0.26716(11) 0.0297(3) Uani 1 1 d . . .
C9 C 0.20556(18) 0.36617(9) 0.16585(10) 0.0291(3) Uani 1 1 d . . .
C10 C 0.1822(2) 0.30092(10) 0.08621(11) 0.0318(3) Uani 1 1 d . . .
C11 C 0.20205(19) 0.20635(10) 0.10681(11) 0.0298(3) Uani 1 1 d . . .
C12 C 0.3243(3) -0.09581(12) 0.46505(12) 0.0398(4) Uani 1 1 d . . .
C13 C 0.2051(2) 0.52782(11) 0.21361(13) 0.0392(4) Uani 1 1 d . . .
H41 H 0.357(3) -0.2531(17) 0.2572(18) 0.082(7) Uiso 1 1 d . . .
H42 H 0.157(3) -0.2445(16) 0.2750(16) 0.075(7) Uiso 1 1 d . . .
H43 H 0.319(4) -0.236(2) 0.359(3) 0.130(11) Uiso 1 1 d . . .
H51 H 0.346(4) -0.033(2) -0.014(2) 0.108(9) Uiso 1 1 d . . .
H52 H 0.224(4) -0.117(2) -0.072(2) 0.124(10) Uiso 1 1 d . . .
H53 H 0.125(5) -0.035(2) -0.035(2) 0.129(11) Uiso 1 1 d . . .
H7 H 0.298(2) 0.2198(12) 0.3567(13) 0.035(4) Uiso 1 1 d . . .
H8 H 0.263(2) 0.3806(12) 0.3228(12) 0.037(4) Uiso 1 1 d . . .
H10 H 0.147(2) 0.3231(11) 0.0147(13) 0.041(4) Uiso 1 1 d . . .
H11 H 0.185(2) 0.1614(11) 0.0526(12) 0.034(4) Uiso 1 1 d . . .
H121 H 0.222(3) -0.1424(15) 0.4728(16) 0.066(6) Uiso 1 1 d . . .
H122 H 0.451(3) -0.1246(14) 0.4882(15) 0.062(5) Uiso 1 1 d . . .
H123 H 0.313(3) -0.0407(14) 0.5067(15) 0.056(5) Uiso 1 1 d . . .
H131 H 0.179(2) 0.5856(13) 0.1748(13) 0.047(5) Uiso 1 1 d . . .
H132 H 0.341(3) 0.5271(12) 0.2559(13) 0.043(4) Uiso 1 1 d . . .
H133 H 0.110(2) 0.5192(12) 0.2579(13) 0.047(5) Uiso 1 1 d . . .

loop_
_atom_site_aniso_label
_atom_site_aniso_U_11
_atom_site_aniso_U_22
_atom_site_aniso_U_33
_atom_site_aniso_U_23
_atom_site_aniso_U_13
_atom_site_aniso_U_12
O1 0.1144(12) 0.0348(7) 0.0515(8) -0.0170(6) -0.0137(7) 0.0145(7)
O2 0.0522(6) 0.0236(5) 0.0416(6) 0.0025(4) 0.0129(5) -0.0014(4)
N1 0.0273(5) 0.0234(6) 0.0321(6) -0.0020(5) 0.0045(4) -0.0012(4)
N2 0.0241(5) 0.0275(6) 0.0339(6) -0.0044(5) 0.0040(4) 0.0001(4)
N3 0.0356(6) 0.0221(6) 0.0352(6) -0.0002(5) 0.0066(5) 0.0004(5)
C1 0.0250(6) 0.0254(7) 0.0382(7) -0.0058(5) 0.0010(5) 0.0020(5)
C2 0.0215(6) 0.0239(7) 0.0424(8) -0.0032(6) 0.0039(5) 0.0012(5)
C3 0.0378(7) 0.0361(8) 0.0428(8) -0.0121(7) -0.0051(6) 0.0066(6)
C4 0.0370(8) 0.0233(7) 0.0532(10) -0.0047(7) 0.0095(7) -0.0006(6)
C5 0.0549(10) 0.0536(11) 0.0388(9) -0.0154(8) 0.0082(7) -0.0073(9)
C6 0.0226(6) 0.0247(6) 0.0313(7) -0.0008(5) 0.0064(5) -0.0020(5)
C7 0.0294(6) 0.0277(7) 0.0286(7) -0.0006(5) 0.0069(5) -0.0024(5)
C8 0.0303(6) 0.0282(7) 0.0316(7) -0.0048(6) 0.0084(5) -0.0031(5)
C9 0.0281(6) 0.0238(6) 0.0371(7) 0.0016(5) 0.0106(5) -0.0026(5)
C10 0.0355(7) 0.0310(7) 0.0297(7) 0.0022(6) 0.0085(5) -0.0015(5)
C11 0.0313(6) 0.0287(7) 0.0297(7) -0.0046(6) 0.0068(5) -0.0032(5)
C12 0.0511(9) 0.0314(8) 0.0378(8) 0.0036(7) 0.0109(7) -0.0004(7)
C13 0.0413(8) 0.0267(8) 0.0509(9) -0.0043(7) 0.0119(7) 0.0005(6)

loop_
_atom_type_symbol
_atom_type_description
_atom_type_scat_dispersion_real
_atom_type_scat_dispersion_imag
_atom_type_scat_source
C C 0.0033 0.0016 'International Tables Vol C Tables 4.2.6.8 and 6.1.1.4'
H H 0.0000 0.0000 'International Tables Vol C Tables 4.2.6.8 and 6.1.1.4'
N N 0.0061 0.0033 'International Tables Vol C Tables 4.2.6.8 and 6.1.1.4'
O O 0.0106 0.0060 'International Tables Vol C Tables 4.2.6.8 and 6.1.1.4'

loop_
_geom_angle_atom_site_label_1
_geom_angle_atom_site_label_2
_geom_angle_atom_site_label_3
_geom_angle
_geom_angle_site_symmetry_1
_geom_angle_site_symmetry_3
_geom_angle_publ_flag
C9 O2 C13 117.69(12) . . ?
N2 N1 C6 113.92(11) . . ?
N2 N1 H1 122(8) . . ?
C6 N1 H1 120(8) . . ?
N1 N2 C1 119.77(12) . . ?
C2 N3 C12 126.03(13) . . ?
C2 N3 H3 116.2(12) . . ?
C12 N3 H3 117.7(12) . . ?
N2 C1 C2 125.21(12) . . ?
N2 C1 C3 112.62(13) . . ?
C2 C1 C3 122.16(13) . . ?
N3 C2 C1 118.83(12) . . ?
N3 C2 C4 117.67(13) . . ?
C1 C2 C4 123.50(13) . . ?
O1 C3 C1 123.60(16) . . ?
O1 C3 C5 118.36(15) . . ?
C1 C3 C5 118.04(14) . . ?
C2 C4 H41 113.9(14) . . ?
C2 C4 H42 112.4(14) . . ?
H41 C4 H42 108(2) . . ?
C2 C4 H43 111(2) . . ?
H41 C4 H43 105(2) . . ?
H42 C4 H43 106(2) . . ?
C3 C5 H51 116.4(17) . . ?
C3 C5 H52 110.4(18) . . ?
H51 C5 H52 115(2) . . ?
C3 C5 H53 111.6(17) . . ?
H51 C5 H53 103(2) . . ?
H52 C5 H53 98(2) . . ?
C7 C6 C11 118.84(12) . . ?
C7 C6 N1 116.82(12) . . ?
C11 C6 N1 124.33(12) . . ?
C6 C7 C8 121.43(13) . . ?
C6 C7 H7 119.6(10) . . ?
C8 C7 H7 118.9(10) . . ?
C7 C8 C9 119.14(13) . . ?
C7 C8 H8 120.5(9) . . ?
C9 C8 H8 120.3(9) . . ?
O2 C9 C8 125.03(12) . . ?
O2 C9 C10 115.10(12) . . ?
C8 C9 C10 119.86(13) . . ?
C11 C10 C9 120.68(13) . . ?
C11 C10 H10 120.1(10) . . ?
C9 C10 H10 119.2(10) . . ?
C10 C11 C6 120.04(13) . . ?
C10 C11 H11 121.0(9) . . ?
C6 C11 H11 119.0(9) . . ?
N3 C12 H121 111.3(12) . . ?
N3 C12 H122 111.4(12) . . ?
H121 C12 H122 108.3(16) . . ?
N3 C12 H123 106.5(11) . . ?
H121 C12 H123 109.8(15) . . ?
H122 C12 H123 109.5(15) . . ?
O2 C13 H131 103.1(10) . . ?
O2 C13 H132 111.0(10) . . ?
H131 C13 H132 111.3(14) . . ?
O2 C13 H133 111.0(10) . . ?
H131 C13 H133 110.5(14) . . ?
H132 C13 H133 109.9(14) . . ?

loop_
_geom_bond_atom_site_label_1
_geom_bond_atom_site_label_2
_geom_bond_distance
_geom_bond_site_symmetry_2
_geom_bond_publ_flag
O1 C3 1.223(2) . ?
O2 C9 1.3674(16) . ?
O2 C13 1.4275(18) . ?
N1 N2 1.2886(16) . ?
N1 C6 1.4213(17) . ?
N1 H1 0.92(13) . ?
N2 C1 1.3723(17) . ?
N3 C2 1.3173(18) . ?
N3 C12 1.4558(19) . ?
N3 H3 0.89(2) . ?
C1 C2 1.429(2) . ?
C1 C3 1.4678(19) . ?
C2 C4 1.4965(19) . ?
C3 C5 1.517(2) . ?
C4 H41 0.93(2) . ?
C4 H42 0.89(2) . ?
C4 H43 0.91(3) . ?
C5 H51 0.92(3) . ?
C5 H52 0.96(3) . ?
C5 H53 1.01(3) . ?
C6 C7 1.3896(18) . ?
C6 C11 1.4011(19) . ?
C7 C8 1.3898(19) . ?
C7 H7 0.951(16) . ?
C8 C9 1.390(2) . ?
C8 H8 0.967(17) . ?
C9 C10 1.3951(19) . ?
C10 C11 1.378(2) . ?
C10 H10 0.985(17) . ?
C11 H11 0.955(16) . ?
C12 H121 1.00(2) . ?
C12 H122 0.97(2) . ?
C12 H123 0.97(2) . ?
C13 H131 0.970(19) . ?
C13 H132 1.005(17) . ?
C13 H133 0.978(18) . ?
